data_4119478
loop_
_publ_author_name
'Michael K. Coggins'
'Vlad Martin-Diaconescu'
'Serena DeBeer'
'Julie A. Kovacs'

_publ_contact_author_address
;
Department of Chemistry
University of Washington
Seattle
Washington, 98195, USA
;
_publ_contact_author_email kaminsky@chem.washington.edu
_publ_contact_author_fax 00(206)6858665
_publ_contact_author_name 'Werner Kaminsky'
_publ_contact_author_phone 00(206)5437585
_publ_section_title
;
 Correlation Between Structural, Spectroscopic, and Reactivity Properties
 Within a Series of Structurally Analogous Metastable
 Manganese(III)-Alkylperoxo Complexes
;
_journal_name_full 'Journal of the American Chemical Society'
_journal_page_first 4260
_journal_page_last 4272
_journal_paper_doi 10.1021/ja308915x
_journal_volume 135
_journal_year 2013
_chemical_formula_moiety 'moiety formula here'
_chemical_formula_sum 'C69 H92 F12 Mn2 N8 O4 P2 S2'
_chemical_formula_weight 1561.45
_chemical_name_common ben07
_space_group_IT_number 14
_symmetry_cell_setting monoclinic
_symmetry_Int_Tables_number 14
_symmetry_space_group_name_Hall '-P 2yn'
_symmetry_space_group_name_H-M 'P 1 21/n 1'
_atom_sites_solution_hydrogens geom
_atom_sites_solution_primary direct
_atom_sites_solution_secondary difmap
_audit_conform_dict_location ftp://ftp.iucr.org/pub/cif_core.dic
_audit_conform_dict_name cif_core.dic
_audit_conform_dict_version 2.4
_audit_creation_date 2011-10-24T12:06:54-00:00
_audit_creation_method 'WinGX routine CIF_UPDATE'
_cell_angle_alpha 90
_cell_angle_beta 94.560(4)
_cell_angle_gamma 90
_cell_formula_units_Z 2
_cell_length_a 10.5559(8)
_cell_length_b 14.0937(10)
_cell_length_c 23.9583(16)
_cell_measurement_reflns_used 214
_cell_measurement_temperature 100(2)
_cell_measurement_theta_max 20
_cell_measurement_theta_min 3
_cell_volume 3553.0(4)
_computing_cell_refinement 'SAINT (Bruker, 2007)'
_computing_data_collection 'APEX2 (Bruker, 2007)'
_computing_data_reduction 'SAINT (Bruker, 2007)'
_computing_molecular_graphics 'ORTEP-3 for Windows (Farrugia, 1997)'
_computing_publication_material 'SHELXL-97 (Sheldrick, 1997)'
_computing_structure_refinement 'SHELXL-97 (Sheldrick, 2008)'
_computing_structure_solution 'SHELXS97 (Sheldrick, 1997)'
_diffrn_ambient_temperature 100(2)
_diffrn_measured_fraction_theta_full 1
_diffrn_measured_fraction_theta_max 0.997
_diffrn_measurement_device_type 'Bruker APEXII CCD area-detector'
_diffrn_measurement_method '\f and \w scans'
_diffrn_radiation_monochromator graphite
_diffrn_radiation_type MoK\a
_diffrn_radiation_wavelength 0.71073
_diffrn_reflns_av_R_equivalents 0.0875
_diffrn_reflns_av_unetI/netI 0.0775
_diffrn_reflns_limit_h_max 12
_diffrn_reflns_limit_h_min -12
_diffrn_reflns_limit_k_max 17
_diffrn_reflns_limit_k_min -17
_diffrn_reflns_limit_l_max 28
_diffrn_reflns_limit_l_min -28
_diffrn_reflns_number 49617
_diffrn_reflns_theta_full 25
_diffrn_reflns_theta_max 25.45
_diffrn_reflns_theta_min 1.68
_diffrn_source 'fine-focus sealed tube'
_exptl_absorpt_coefficient_mu 0.545
_exptl_absorpt_correction_T_max 0.9733
_exptl_absorpt_correction_T_min 0.9227
_exptl_absorpt_correction_type multi-scan
_exptl_absorpt_process_details '(SADABS; Bruker, 2007)'
_exptl_crystal_colour blue
_exptl_crystal_density_diffrn 1.46
_exptl_crystal_description block
_exptl_crystal_F_000 1628
_exptl_crystal_size_max 0.15
_exptl_crystal_size_mid 0.15
_exptl_crystal_size_min 0.05
_refine_diff_density_max 0.833
_refine_diff_density_min -0.718
_refine_diff_density_rms 0.082
_refine_ls_extinction_method none
_refine_ls_goodness_of_fit_ref 1.013
_refine_ls_hydrogen_treatment constr
_refine_ls_matrix_type full
_refine_ls_number_parameters 449
_refine_ls_number_reflns 6557
_refine_ls_number_restraints 7
_refine_ls_restrained_S_all 1.014
_refine_ls_R_factor_all 0.1382
_refine_ls_R_factor_gt 0.0688
_refine_ls_shift/su_max 0.054
_refine_ls_shift/su_mean 0.001
_refine_ls_structure_factor_coef Fsqd
_refine_ls_weighting_details 'calc w=1/[\s^2^(Fo^2^)+(0.0959P)^2^+6.7126P] where P=(Fo^2^+2Fc^2^)/3'
_refine_ls_weighting_scheme calc
_refine_ls_wR_factor_gt 0.1692
_refine_ls_wR_factor_ref 0.2088
_reflns_number_gt 3688
_reflns_number_total 6557
_reflns_threshold_expression >2\s(I)
_cod_data_source_file ja308915x_si_005.cif
_cod_data_source_block ben07_0m
_cod_database_code 4119478

loop_
_symmetry_equiv_pos_as_xyz
'x, y, z'
'-x+1/2, y+1/2, -z+1/2'
'-x, -y, -z'
'x-1/2, -y-1/2, z-1/2'

loop_
_atom_site_label
_atom_site_type_symbol
_atom_site_fract_x
_atom_site_fract_y
_atom_site_fract_z
_atom_site_U_iso_or_equiv
_atom_site_adp_type
_atom_site_occupancy
_atom_site_symmetry_multiplicity
_atom_site_calc_flag
_atom_site_refinement_flags
C1 C 0.9988(6) 1.0117(4) 0.3142(2) 0.0513(16) Uani 1 1 d .
C2 C 0.9618(10) 0.9830(6) 0.3724(3) 0.103(3) Uani 1 1 d .
H2A H 0.9853 1.0339 0.3992 0.155 Uiso 1 1 calc R
H2B H 1.0066 0.9246 0.3843 0.155 Uiso 1 1 calc R
H2C H 0.8699 0.9723 0.371 0.155 Uiso 1 1 calc R
C3 C 1.1387(7) 1.0433(6) 0.3217(4) 0.096(3) Uani 1 1 d .
H3A H 1.1631 1.0718 0.2868 0.144 Uiso 1 1 calc R
H3B H 1.1928 0.9881 0.3311 0.144 Uiso 1 1 calc R
H3C H 1.1494 1.0901 0.352 0.144 Uiso 1 1 calc R
C4 C 0.9163(5) 1.0913(4) 0.2927(2) 0.0401(13) Uani 1 1 d .
C5 C 0.9256(7) 1.1809(5) 0.3256(3) 0.073(2) Uani 1 1 d .
H5A H 0.9709 1.2287 0.3051 0.109 Uiso 1 1 calc R
H5B H 0.972 1.169 0.362 0.109 Uiso 1 1 calc R
H5C H 0.84 1.204 0.3313 0.109 Uiso 1 1 calc R
C6 C 0.7717(5) 1.1672(4) 0.2266(2) 0.0446(14) Uani 1 1 d .
H6A H 0.826 1.2053 0.2033 0.053 Uiso 1 1 calc R
H6B H 0.7536 1.2064 0.2593 0.053 Uiso 1 1 calc R
C7 C 0.6489(6) 1.1470(4) 0.1931(2) 0.0475(15) Uani 1 1 d .
H7A H 0.6004 1.1011 0.2144 0.057 Uiso 1 1 calc R
H7B H 0.5991 1.2066 0.1902 0.057 Uiso 1 1 calc R
C8 C 0.6568(6) 1.1090(4) 0.1358(2) 0.0495(16) Uani 1 1 d .
H8A H 0.7172 1.1489 0.1166 0.059 Uiso 1 1 calc R
H8B H 0.5724 1.1161 0.1152 0.059 Uiso 1 1 calc R
C9 C 0.7504(7) 0.9948(5) 0.0773(2) 0.0583(18) Uani 1 1 d .
H9A H 0.69 1.02 0.0472 0.07 Uiso 1 1 calc R
H9B H 0.7624 0.9263 0.0702 0.07 Uiso 1 1 calc R
C10 C 0.8732(8) 1.0443(5) 0.0762(3) 0.065(2) Uani 1 1 d .
C11 C 0.9071(9) 1.0874(6) 0.0266(3) 0.086(2) Uani 1 1 d .
H11 H 0.8504 1.086 -0.0063 0.103 Uiso 1 1 calc R
C12 C 1.0176(11) 1.1295(7) 0.0262(4) 0.097(3) Uani 1 1 d .
H12 H 1.0387 1.1609 -0.0069 0.116 Uiso 1 1 calc R
C13 C 1.1035(7) 1.1296(5) 0.0719(4) 0.068(2) Uani 1 1 d .
C14 C 1.2239(9) 1.1719(6) 0.0765(4) 0.093(3) Uani 1 1 d .
H14 H 1.2544 1.2005 0.0442 0.112 Uiso 1 1 calc R
C15 C 1.2988(7) 1.1734(6) 0.1253(4) 0.086(3) Uani 1 1 d .
H15 H 1.3784 1.2052 0.1266 0.103 Uiso 1 1 calc R
C16 C 1.2625(9) 1.1301(7) 0.1729(5) 0.129(4) Uani 1 1 d .
H16 H 1.317 1.1302 0.2065 0.155 Uiso 1 1 calc R
C17 C 1.1423(8) 1.0856(7) 0.1710(4) 0.105(3) Uani 1 1 d .
H17 H 1.1156 1.0557 0.2036 0.126 Uiso 1 1 calc R
C18 C 1.0636(7) 1.0851(5) 0.1225(3) 0.071(2) Uani 1 1 d .
C19 C 0.5856(6) 0.9423(4) 0.1304(2) 0.0511(16) Uani 1 1 d .
H19A H 0.5157 0.9694 0.1054 0.061 Uiso 1 1 calc R
H19B H 0.6092 0.8805 0.1147 0.061 Uiso 1 1 calc R
C20 C 0.5394(6) 0.9265(4) 0.1868(2) 0.0472(15) Uani 1 1 d .
C21 C 0.4082(6) 0.9113(5) 0.1934(3) 0.0586(17) Uani 1 1 d .
H21 H 0.3474 0.917 0.1621 0.07 Uiso 1 1 calc R
C22 C 0.3709(6) 0.8890(5) 0.2437(3) 0.0610(18) Uani 1 1 d .
H22 H 0.2834 0.8777 0.2479 0.073 Uiso 1 1 calc R
C23 C 0.4590(7) 0.8821(4) 0.2906(3) 0.0565(17) Uani 1 1 d .
C24 C 0.4251(8) 0.8577(5) 0.3452(3) 0.0652(19) Uani 1 1 d .
H24 H 0.3389 0.8468 0.352 0.078 Uiso 1 1 calc R
C25 C 0.5182(10) 0.8504(5) 0.3873(3) 0.079(2) Uani 1 1 d .
H25 H 0.496 0.8361 0.424 0.095 Uiso 1 1 calc R
C26 C 0.6460(9) 0.8632(5) 0.3781(3) 0.069(2) Uani 1 1 d .
H26 H 0.7095 0.8557 0.4081 0.083 Uiso 1 1 calc R
C27 C 0.6803(7) 0.8865(4) 0.3263(2) 0.0523(16) Uani 1 1 d .
H27 H 0.7674 0.8952 0.3203 0.063 Uiso 1 1 calc R
C28 C 0.5876(6) 0.8974(4) 0.2817(2) 0.0404(14) Uani 1 1 d .
C35 C 0.9784(7) 0.7274(5) 0.1410(2) 0.0542(17) Uani 1 1 d .
C36 C 1.0286(9) 0.6398(6) 0.1706(4) 0.105(3) Uani 1 1 d .
H36A H 1.0879 0.6075 0.1475 0.157 Uiso 1 1 calc R
H36B H 0.9579 0.5972 0.1771 0.157 Uiso 1 1 calc R
H36C H 1.073 0.6575 0.2066 0.157 Uiso 1 1 calc R
C37 C 1.0762(8) 0.7930(7) 0.1276(4) 0.089(3) Uani 1 1 d .
H37A H 1.0371 0.853 0.1147 0.134 Uiso 1 1 calc R
H37B H 1.124 0.7661 0.0979 0.134 Uiso 1 1 calc R
H37C H 1.1339 0.8044 0.161 0.134 Uiso 1 1 calc R
C38 C 0.8927(8) 0.6966(6) 0.0912(3) 0.098(3) Uani 1 1 d .
H38A H 0.8441 0.7386 0.0824 0.146 Uiso 1 1 d R
H38B H 0.8538 0.6503 0.0989 0.146 Uiso 1 1 d R
H38C H 0.9346 0.6849 0.0657 0.146 Uiso 1 1 d R
C39 C 0.7285(14) 0.5356(11) -0.0071(6) 0.073(4) Uiso 0.5 1 d PD
H39A H 0.646 0.5106 -0.022 0.109 Uiso 0.5 1 d PR
H39B H 0.7413 0.5988 -0.0227 0.109 Uiso 0.5 1 d PR
H39C H 0.7306 0.5399 0.0338 0.109 Uiso 0.5 1 d PR
C40 C 0.8338(17) 0.4702(13) -0.0231(9) 0.086(7) Uiso 0.5 1 d PD
H40A H 0.8202 0.4056 -0.0085 0.104 Uiso 0.5 1 d PR
H40B H 0.8338 0.4665 -0.0644 0.104 Uiso 0.5 1 d PR
C41 C 1.0838(18) 0.459(2) -0.0032(15) 0.162(7) Uiso 0.5 1 d PDU
H41A H 1.0928 0.4522 -0.0358 0.195 Uiso 0.5 1 d PR
H41B H 1.0781 0.4067 0.0099 0.195 Uiso 0.5 1 d PR
C42 C 1.204(2) 0.5025(17) 0.0234(9) 0.088(6) Uiso 0.5 1 d PD
H42A H 1.2786 0.4659 0.0143 0.131 Uiso 0.5 1 d PR
H42B H 1.1996 0.5041 0.0641 0.131 Uiso 0.5 1 d PR
H42C H 1.2109 0.5674 0.0092 0.131 Uiso 0.5 1 d PR
C43 C 0.9593(19) 0.509(3) 0.001(2) 0.161(7) Uiso 0.5 1 d PDU
H43A H 0.9684 0.5728 -0.0147 0.194 Uiso 0.5 1 d PR
H43B H 0.9509 0.5175 0.042 0.194 Uiso 0.5 1 d PR
N3 N 0.6264(4) 0.9213(3) 0.22913(18) 0.0402(11) Uani 1 1 d .
N4 N 0.9473(5) 1.0439(4) 0.1231(2) 0.0611(15) Uani 1 1 d .
N2 N 0.6974(4) 1.0074(3) 0.13163(17) 0.0430(12) Uani 1 1 d .
N1 N 0.8440(4) 1.0821(3) 0.24692(17) 0.0342(10) Uani 1 1 d .
O1 O 0.8363(4) 0.8503(3) 0.15910(16) 0.0548(11) Uani 1 1 d .
O2 O 0.9000(4) 0.7673(3) 0.18229(17) 0.0543(11) Uani 1 1 d .
F1 F 0.6938(4) 1.2367(3) 0.01541(16) 0.0843(13) Uani 1 1 d .
F2 F 0.5072(5) 1.2703(3) 0.04712(14) 0.0809(13) Uani 1 1 d .
F3 F 0.4094(3) 1.2424(3) -0.03929(14) 0.0632(10) Uani 1 1 d .
F4 F 0.5979(4) 1.2086(4) -0.07047(15) 0.0874(14) Uani 1 1 d .
F5 F 0.5656(4) 1.3481(3) -0.02751(17) 0.0941(16) Uani 1 1 d .
F6 F 0.5332(4) 1.1315(2) 0.00431(14) 0.0721(12) Uani 1 1 d .
P1 P 0.55192(17) 1.24042(12) -0.01192(6) 0.0530(5) Uani 1 1 d .
S1 S 0.98334(15) 0.91058(10) 0.26612(7) 0.0533(5) Uani 1 1 d .
Mn1 Mn 0.83593(8) 0.96203(6) 0.19879(3) 0.0371(3) Uani 1 1 d .

loop_
_atom_site_aniso_label
_atom_site_aniso_U_11
_atom_site_aniso_U_22
_atom_site_aniso_U_33
_atom_site_aniso_U_23
_atom_site_aniso_U_13
_atom_site_aniso_U_12
C1 0.059(4) 0.034(3) 0.057(4) 0.000(3) -0.023(3) 0.002(3)
C2 0.185(10) 0.065(5) 0.051(4) 0.000(4) -0.039(5) -0.038(6)
C3 0.047(4) 0.081(6) 0.153(8) -0.046(5) -0.037(5) 0.003(4)
C4 0.036(3) 0.034(3) 0.050(3) -0.002(3) -0.001(3) 0.002(2)
C5 0.074(5) 0.056(4) 0.082(5) -0.028(4) -0.034(4) 0.021(4)
C6 0.045(4) 0.034(3) 0.053(3) 0.006(3) -0.005(3) 0.009(3)
C7 0.052(4) 0.038(3) 0.051(3) 0.006(3) -0.006(3) 0.012(3)
C8 0.057(4) 0.048(4) 0.043(3) 0.012(3) -0.001(3) 0.018(3)
C9 0.069(5) 0.073(4) 0.032(3) 0.003(3) 0.001(3) 0.022(4)
C10 0.085(6) 0.066(5) 0.044(4) 0.009(3) 0.019(4) 0.029(4)
C11 0.100(7) 0.100(7) 0.060(5) -0.003(4) 0.019(5) -0.012(6)
C12 0.113(8) 0.109(8) 0.071(6) -0.015(5) 0.028(6) 0.004(6)
C13 0.051(5) 0.057(5) 0.103(6) 0.006(4) 0.040(4) 0.011(4)
C14 0.091(7) 0.080(6) 0.116(7) 0.022(5) 0.046(6) 0.033(5)
C15 0.046(5) 0.065(5) 0.148(8) 0.043(5) 0.022(5) 0.013(4)
C16 0.069(6) 0.124(8) 0.190(11) 0.097(8) -0.018(6) 0.018(6)
C17 0.047(5) 0.113(7) 0.153(8) 0.077(6) -0.004(5) -0.005(5)
C18 0.048(5) 0.068(5) 0.097(6) 0.026(4) 0.012(4) 0.029(4)
C19 0.046(4) 0.056(4) 0.047(3) -0.004(3) -0.022(3) 0.008(3)
C20 0.049(4) 0.037(3) 0.052(4) 0.001(3) -0.015(3) 0.005(3)
C21 0.042(4) 0.059(4) 0.072(5) 0.005(3) -0.014(3) -0.002(3)
C22 0.048(4) 0.055(4) 0.080(5) 0.000(4) 0.005(4) -0.005(3)
C23 0.070(5) 0.029(3) 0.070(4) 0.001(3) 0.002(4) -0.002(3)
C24 0.086(6) 0.053(4) 0.058(4) 0.003(3) 0.021(4) -0.011(4)
C25 0.124(8) 0.058(5) 0.057(5) 0.010(4) 0.017(5) -0.001(5)
C26 0.112(7) 0.052(4) 0.043(4) 0.001(3) -0.002(4) 0.012(4)
C27 0.075(5) 0.036(3) 0.043(3) -0.001(3) -0.009(3) 0.005(3)
C28 0.051(4) 0.023(3) 0.047(3) -0.004(2) 0.004(3) 0.000(3)
C35 0.060(4) 0.058(4) 0.045(3) -0.009(3) 0.003(3) 0.024(3)
C36 0.134(8) 0.092(7) 0.091(6) 0.013(5) 0.033(6) 0.065(6)
C37 0.075(6) 0.105(7) 0.089(6) -0.020(5) 0.013(5) -0.011(5)
C38 0.095(7) 0.100(7) 0.095(6) -0.049(5) -0.008(5) 0.009(5)
N3 0.046(3) 0.030(2) 0.044(3) -0.003(2) -0.004(2) 0.006(2)
N4 0.040(3) 0.059(3) 0.087(4) 0.021(3) 0.021(3) 0.020(3)
N2 0.051(3) 0.046(3) 0.031(2) 0.004(2) -0.006(2) 0.013(2)
N1 0.031(2) 0.026(2) 0.045(3) 0.0054(19) -0.003(2) 0.0001(19)
O1 0.057(3) 0.048(3) 0.056(2) -0.0080(19) -0.015(2) 0.020(2)
O2 0.061(3) 0.043(2) 0.059(3) -0.002(2) 0.004(2) 0.012(2)
F1 0.075(3) 0.103(3) 0.067(3) 0.010(2) -0.041(2) -0.021(2)
F2 0.131(4) 0.064(3) 0.046(2) -0.0192(18) -0.007(2) -0.014(2)
F3 0.061(2) 0.067(2) 0.059(2) -0.0053(18) -0.0158(18) -0.0031(19)
F4 0.065(3) 0.149(4) 0.046(2) -0.009(2) -0.0079(18) -0.004(3)
F5 0.119(4) 0.070(3) 0.085(3) 0.034(2) -0.045(3) -0.040(3)
F6 0.103(3) 0.049(2) 0.058(2) 0.0010(17) -0.033(2) -0.011(2)
P1 0.0675(12) 0.0538(10) 0.0336(8) 0.0043(7) -0.0212(8) -0.0129(8)
S1 0.0553(10) 0.0349(8) 0.0644(10) -0.0046(7) -0.0292(8) 0.0126(7)
Mn1 0.0377(5) 0.0309(4) 0.0411(5) 0.0010(4) -0.0080(3) 0.0064(4)

loop_
_atom_type_symbol
_atom_type_description
_atom_type_scat_dispersion_real
_atom_type_scat_dispersion_imag
_atom_type_scat_source
C C 0.0033 0.0016 'International Tables Vol C Tables 4.2.6.8 and 6.1.1.4'
H H 0 0 'International Tables Vol C Tables 4.2.6.8 and 6.1.1.4'
N N 0.0061 0.0033 'International Tables Vol C Tables 4.2.6.8 and 6.1.1.4'
O O 0.0106 0.006 'International Tables Vol C Tables 4.2.6.8 and 6.1.1.4'
F F 0.0171 0.0103 'International Tables Vol C Tables 4.2.6.8 and 6.1.1.4'
P P 0.1023 0.0942 'International Tables Vol C Tables 4.2.6.8 and 6.1.1.4'
S S 0.1246 0.1234 'International Tables Vol C Tables 4.2.6.8 and 6.1.1.4'
Mn Mn 0.3368 0.7283 'International Tables Vol C Tables 4.2.6.8 and 6.1.1.4'

loop_
_geom_angle_atom_site_label_1
_geom_angle_atom_site_label_2
_geom_angle_atom_site_label_3
_geom_angle
_geom_angle_site_symmetry_1
_geom_angle_site_symmetry_3
C4 C1 C2 109.2(6) . .
C4 C1 C3 110.6(5) . .
C2 C1 C3 106.4(6) . .
C4 C1 S1 110.4(4) . .
C2 C1 S1 110.5(4) . .
C3 C1 S1 109.6(5) . .
C1 C2 H2A 109.5 . .
C1 C2 H2B 109.5 . .
H2A C2 H2B 109.5 . .
C1 C2 H2C 109.5 . .
H2A C2 H2C 109.5 . .
H2B C2 H2C 109.5 . .
C1 C3 H3A 109.5 . .
C1 C3 H3B 109.5 . .
H3A C3 H3B 109.5 . .
C1 C3 H3C 109.5 . .
H3A C3 H3C 109.5 . .
H3B C3 H3C 109.5 . .
N1 C4 C5 123.0(5) . .
N1 C4 C1 120.6(5) . .
C5 C4 C1 116.4(5) . .
C4 C5 H5A 109.5 . .
C4 C5 H5B 109.5 . .
H5A C5 H5B 109.5 . .
C4 C5 H5C 109.5 . .
H5A C5 H5C 109.5 . .
H5B C5 H5C 109.5 . .
N1 C6 C7 115.1(5) . .
N1 C6 H6A 108.5 . .
C7 C6 H6A 108.5 . .
N1 C6 H6B 108.5 . .
C7 C6 H6B 108.5 . .
H6A C6 H6B 107.5 . .
C8 C7 C6 117.0(5) . .
C8 C7 H7A 108 . .
C6 C7 H7A 108 . .
C8 C7 H7B 108 . .
C6 C7 H7B 108 . .
H7A C7 H7B 107.3 . .
C7 C8 N2 116.4(4) . .
C7 C8 H8A 108.2 . .
N2 C8 H8A 108.2 . .
C7 C8 H8B 108.2 . .
N2 C8 H8B 108.2 . .
H8A C8 H8B 107.3 . .
N2 C9 C10 110.8(5) . .
N2 C9 H9A 109.5 . .
C10 C9 H9A 109.5 . .
N2 C9 H9B 109.5 . .
C10 C9 H9B 109.5 . .
H9A C9 H9B 108.1 . .
N4 C10 C11 123.4(8) . .
N4 C10 C9 116.5(6) . .
C11 C10 C9 120.1(7) . .
C12 C11 C10 119.1(9) . .
C12 C11 H11 120.4 . .
C10 C11 H11 120.4 . .
C11 C12 C13 122.1(9) . .
C11 C12 H12 119 . .
C13 C12 H12 119 . .
C12 C13 C14 127.2(9) . .
C12 C13 C18 116.7(7) . .
C14 C13 C18 116.1(8) . .
C15 C14 C13 122.4(8) . .
C15 C14 H14 118.8 . .
C13 C14 H14 118.8 . .
C14 C15 C16 121.7(8) . .
C14 C15 H15 119.1 . .
C16 C15 H15 119.1 . .
C15 C16 C17 118.6(9) . .
C15 C16 H16 120.7 . .
C17 C16 H16 120.7 . .
C18 C17 C16 120.8(8) . .
C18 C17 H17 119.6 . .
C16 C17 H17 119.6 . .
N4 C18 C17 118.6(7) . .
N4 C18 C13 120.9(7) . .
C17 C18 C13 120.4(7) . .
C20 C19 N2 113.0(4) . .
C20 C19 H19A 109 . .
N2 C19 H19A 109 . .
C20 C19 H19B 109 . .
N2 C19 H19B 109 . .
H19A C19 H19B 107.8 . .
N3 C20 C21 122.2(6) . .
N3 C20 C19 116.7(5) . .
C21 C20 C19 121.0(5) . .
C22 C21 C20 119.6(6) . .
C22 C21 H21 120.2 . .
C20 C21 H21 120.2 . .
C21 C22 C23 120.9(6) . .
C21 C22 H22 119.5 . .
C23 C22 H22 119.5 . .
C22 C23 C28 117.0(6) . .
C22 C23 C24 123.5(7) . .
C28 C23 C24 119.4(6) . .
C25 C24 C23 118.8(7) . .
C25 C24 H24 120.6 . .
C23 C24 H24 120.6 . .
C24 C25 C26 121.7(7) . .
C24 C25 H25 119.2 . .
C26 C25 H25 119.2 . .
C27 C26 C25 120.4(7) . .
C27 C26 H26 119.8 . .
C25 C26 H26 119.8 . .
C26 C27 C28 120.2(7) . .
C26 C27 H27 119.9 . .
C28 C27 H27 119.9 . .
N3 C28 C27 118.6(6) . .
N3 C28 C23 122.0(5) . .
C27 C28 C23 119.5(6) . .
C37 C35 O2 111.1(6) . .
C37 C35 C36 113.6(7) . .
O2 C35 C36 101.4(5) . .
C37 C35 C38 113.8(7) . .
O2 C35 C38 108.3(6) . .
C36 C35 C38 107.8(7) . .
C35 C36 H36A 109.5 . .
C35 C36 H36B 109.5 . .
H36A C36 H36B 109.5 . .
C35 C36 H36C 109.5 . .
H36A C36 H36C 109.5 . .
H36B C36 H36C 109.5 . .
C35 C37 H37A 109.5 . .
C35 C37 H37B 109.5 . .
H37A C37 H37B 109.5 . .
C35 C37 H37C 109.5 . .
H37A C37 H37C 109.5 . .
H37B C37 H37C 109.5 . .
C35 C38 H38A 109.2 . .
C35 C38 H38B 109.8 . .
H38A C38 H38B 109.5 . .
C35 C38 H38C 109.4 . .
H38A C38 H38C 109.5 . .
H38B C38 H38C 109.5 . .
C42 C39 C41 48.0(14) 3_765 3_765
C40 C39 C41 46.4(12) . 3_765
C42 C39 H39A 107.9 3_765 .
C40 C39 H39A 109.8 . .
C41 C39 H39A 155.9 3_765 .
C42 C39 H39B 102.5 3_765 .
C40 C39 H39B 109.2 . .
C41 C39 H39B 81 3_765 .
H39A C39 H39B 109.5 . .
C42 C39 H39C 117.7 3_765 .
C40 C39 H39C 109.4 . .
C41 C39 H39C 86 3_765 .
H39A C39 H39C 109.5 . .
H39B C39 H39C 109.5 . .
C42 C40 C41 86(4) 3_765 3_765
C42 C40 C43 111(4) 3_765 .
C41 C40 C39 84.0(14) 3_765 .
C43 C40 C39 108.8(17) . .
C42 C40 H40A 121.2 3_765 .
C41 C40 H40A 125.8 3_765 .
C43 C40 H40A 109.9 . .
C39 C40 H40A 109.9 . .
C42 C40 H40B 94.8 3_765 .
C41 C40 H40B 115.2 3_765 .
C43 C40 H40B 109.8 . .
C39 C40 H40B 110.1 . .
H40A C40 H40B 108.4 . .
C43 C41 C40 83(4) 3_765 3_765
C40 C41 C43 98(2) 3_765 .
C43 C41 C42 105(4) 3_765 .
C43 C41 C42 119(2) . .
C43 C41 C39 131(4) 3_765 3_765
C40 C41 C39 49.6(9) 3_765 3_765
C43 C41 C39 147.6(18) . 3_765
C40 C41 H41A 113.2 3_765 .
C43 C41 H41A 107.3 . .
C42 C41 H41A 107.4 . .
C39 C41 H41A 86.1 3_765 .
C40 C41 H41B 121.8 3_765 .
C43 C41 H41B 107.9 . .
C42 C41 H41B 107.3 . .
C39 C41 H41B 95.4 3_765 .
H41A C41 H41B 107.3 . .
C40 C42 C39 155(5) 3_765 3_765
C40 C42 C41 72(4) 3_765 .
C39 C42 C41 103(2) 3_765 .
C40 C42 C43 52(3) 3_765 3_765
C39 C42 C43 122(3) 3_765 3_765
C40 C42 H42A 162.7 3_765 .
C41 C42 H42A 110.7 . .
C43 C42 H42A 130.6 3_765 .
C40 C42 H42B 84.5 3_765 .
C39 C42 H42B 119.5 3_765 .
C41 C42 H42B 109 . .
C43 C42 H42B 102.3 3_765 .
H42A C42 H42B 109.5 . .
C40 C42 H42C 54.7 3_765 .
C39 C42 H42C 107.1 3_765 .
C41 C42 H42C 108.7 . .
C43 C42 H42C 93.7 3_765 .
H42A C42 H42C 109.5 . .
H42B C42 H42C 109.5 . .
C41 C43 C43 151(9) 3_765 3_765
C41 C43 C41 163(5) 3_765 .
C41 C43 C40 72(3) 3_765 .
C43 C43 C40 133(5) 3_765 .
C41 C43 C40 123(2) . .
C41 C43 C42 55(3) 3_765 3_765
C43 C43 C42 148(6) 3_765 3_765
C41 C43 C42 140(2) . 3_765
C41 C43 H43A 58 3_765 .
C41 C43 H43A 106.7 . .
C40 C43 H43A 106.6 . .
C42 C43 H43A 94.2 3_765 .
C41 C43 H43B 74.3 3_765 .
C41 C43 H43B 106.1 . .
C40 C43 H43B 106.5 . .
C42 C43 H43B 100.3 3_765 .
H43A C43 H43B 106.7 . .
C20 N3 C28 118.1(5) . .
C20 N3 Mn1 110.5(4) . .
C28 N3 Mn1 131.3(3) . .
C10 N4 C18 117.7(6) . .
C10 N4 Mn1 109.7(5) . .
C18 N4 Mn1 132.6(5) . .
C9 N2 C19 105.4(5) . .
C9 N2 C8 107.8(4) . .
C19 N2 C8 111.0(5) . .
C9 N2 Mn1 109.8(3) . .
C19 N2 Mn1 108.5(3) . .
C8 N2 Mn1 114.1(3) . .
C4 N1 C6 116.9(4) . .
C4 N1 Mn1 123.8(4) . .
C6 N1 Mn1 119.1(3) . .
O2 O1 Mn1 121.1(3) . .
O1 O2 C35 109.1(4) . .
F5 P1 F2 89.7(3) . .
F5 P1 F4 91.3(3) . .
F2 P1 F4 178.8(3) . .
F5 P1 F1 91.6(2) . .
F2 P1 F1 88.8(2) . .
F4 P1 F1 90.6(2) . .
F5 P1 F3 89.2(2) . .
F2 P1 F3 91.4(2) . .
F4 P1 F3 89.2(2) . .
F1 P1 F3 179.1(2) . .
F5 P1 F6 178.1(3) . .
F2 P1 F6 89.2(2) . .
F4 P1 F6 89.8(2) . .
F1 P1 F6 90.0(2) . .
F3 P1 F6 89.2(2) . .
C1 S1 Mn1 102.73(18) . .
O1 Mn1 N1 176.12(16) . .
O1 Mn1 N2 84.16(17) . .
N1 Mn1 N2 99.72(17) . .
O1 Mn1 S1 93.69(12) . .
N1 Mn1 S1 82.44(12) . .
N2 Mn1 S1 177.62(13) . .
O1 Mn1 N3 89.54(17) . .
N1 Mn1 N3 91.41(16) . .
N3 Mn1 N3 73.70(16) . .
S1 Mn1 N3 107.36(11) . .
O1 Mn1 N4 89.99(19) . .
N1 Mn1 N4 91.48(18) . .
N2 Mn1 N4 70.06(18) . .
S1 Mn1 N4 108.98(14) . .
N3 Mn1 N4 143.61(16) . .

loop_
_geom_bond_atom_site_label_1
_geom_bond_atom_site_label_2
_geom_bond_distance
_geom_bond_site_symmetry_2
C1 C4 1.487(7) .
C1 C2 1.532(10) .
C1 C3 1.539(9) .
C1 S1 1.832(6) .
C2 H2A 0.98 .
C2 H2B 0.98 .
C2 H2C 0.98 .
C3 H3A 0.98 .
C3 H3B 0.98 .
C3 H3C 0.98 .
C4 N1 1.292(6) .
C4 C5 1.487(8) .
C5 H5A 0.98 .
C5 H5B 0.98 .
C5 H5C 0.98 .
C6 N1 1.482(6) .
C6 C7 1.496(8) .
C6 H6A 0.99 .
C6 H6B 0.99 .
C7 C8 1.482(8) .
C7 H7A 0.99 .
C7 H7B 0.99 .
C8 N2 1.501(7) .
C8 H8A 0.99 .
C8 H8B 0.99 .
C9 N2 1.469(7) .
C9 C10 1.475(10) .
C9 H9A 0.99 .
C9 H9B 0.99 .
C10 N4 1.318(8) .
C10 C11 1.406(10) .
C11 C12 1.310(12) .
C11 H11 0.95 .
C12 C13 1.365(11) .
C12 H12 0.95 .
C13 C14 1.400(12) .
C13 C18 1.456(10) .
C14 C15 1.359(12) .
C14 H14 0.95 .
C15 C16 1.375(12) .
C15 H15 0.95 .
C16 C17 1.412(12) .
C16 H16 0.95 .
C17 C18 1.373(11) .
C17 H17 0.95 .
C18 N4 1.359(9) .
C19 C20 1.489(8) .
C19 N2 1.492(8) .
C19 H19A 0.99 .
C19 H19B 0.99 .
C20 N3 1.314(7) .
C20 C21 1.423(9) .
C21 C22 1.336(9) .
C21 H21 0.95 .
C22 C23 1.404(9) .
C22 H22 0.95 .
C23 C28 1.407(9) .
C23 C24 1.426(9) .
C24 C25 1.355(10) .
C24 H24 0.95 .
C25 C26 1.396(11) .
C25 H25 0.95 .
C26 C27 1.360(9) .
C26 H26 0.95 .
C27 C28 1.398(8) .
C27 H27 0.95 .
C28 N3 1.396(7) .
C35 C37 1.442(10) .
C35 O2 1.452(7) .
C35 C36 1.499(9) .
C35 C38 1.504(9) .
C36 H36A 0.98 .
C36 H36B 0.98 .
C36 H36C 0.98 .
C37 H37A 0.98 .
C37 H37B 0.98 .
C37 H37C 0.98 .
C38 H38A 0.8 .
C38 H38B 0.8 .
C38 H38C 0.8 .
C39 C40 1.516(11) .
C39 H39A 0.98 .
C39 H39B 0.98 .
C39 H39C 0.98 .
C40 C41 1.44(4) 3_765
C40 H40A 0.99 .
C40 H40B 0.99 .
C41 C40 1.44(4) 3_765
C41 C43 1.504(11) .
C41 C42 1.506(11) .
C41 H41A 0.8 .
C41 H41B 0.8 .
C42 H42A 0.98 .
C42 H42B 0.98 .
C42 H42C 0.98 .
C43 H43A 0.99 .
C43 H43B 0.99 .
N3 Mn1 2.450(5) .
N4 Mn1 2.518(5) .
N2 Mn1 2.182(4) .
N1 Mn1 2.046(4) .
O1 O2 1.438(5) .
O1 Mn1 1.840(4) .
F1 P1 1.588(4) .
F2 P1 1.583(4) .
F3 P1 1.593(4) .
F4 P1 1.585(4) .
F5 P1 1.573(4) .
F6 P1 1.599(4) .
S1 Mn1 2.2693(15) .
